data_4111965
loop_
_publ_author_name
'H. Gijs Schimmel'
'Jacques Huot'
'Laurent C. Chapon'
'Frans D. Tichelaar'
'Fokko M. Mulder'

_publ_section_title
;
 Hydrogen Cycling of Niobium and Vanadium Catalyzed Nanostructured
 Magnesium
;
_journal_name_full 'Journal of the American Chemical Society'
_journal_page_first 14348
_journal_page_last 14354
_journal_paper_doi 10.1021/ja051508a
_journal_volume 127
_journal_year 2005
_chemical_formula_sum Mg
_chemical_formula_weight 24.31
_space_group_IT_number 194
_symmetry_cell_setting hexagonal
_symmetry_space_group_name_Hall '-P 6c 2c'
_symmetry_space_group_name_H-M 'P 63/m m c'
_audit_author_name 'H.G. Schimmel'
_audit_creation_date 2005-02-09T15:43
_audit_creation_method 'from EXP file using GSAS2CIF'
_audit_update_record ' 2005-02-09T15:43  Initial CIF as created by GSAS2CIF'
_cell_angle_alpha 90.0
_cell_angle_beta 90.0
_cell_angle_gamma 120.0
_cell_formula_units_Z 2
_cell_length_a 3.23439(7)
_cell_length_b 3.23439
_cell_length_c 5.25266
_cell_volume 47.5877(10)
_pd_block_id 2005-02-09T15:43|MG|H.G._Schimmel|Overall
_pd_phase_name Mg
_cod_data_source_file ja051508asi20050309_060753.cif
_cod_data_source_block MG_publ
_cod_original_cell_volume 47.58777
_cod_database_code 4111965

loop_
_symmetry_equiv_pos_site_id
_symmetry_equiv_pos_as_xyz
1 +x,+y,+z
2 x-y,+x,+z+1/2
3 -y,x-y,+z
4 -x,-y,+z+1/2
5 y-x,-x,+z
6 +y,y-x,+z+1/2
7 y-x,+y,+z
8 -x,y-x,+z+1/2
9 -y,-x,+z
10 x-y,-y,+z+1/2
11 +x,x-y,+z
12 +y,+x,+z+1/2
-1 -x,-y,-z
-2 y-x,-x,-z+1/2
-3 +y,y-x,-z
-4 +x,+y,-z+1/2
-5 x-y,+x,-z
-6 -y,x-y,-z+1/2
-7 x-y,-y,-z
-8 +x,x-y,-z+1/2
-9 +y,+x,-z
-10 y-x,+y,-z+1/2
-11 -x,y-x,-z
-12 -y,-x,-z+1/2

loop_
_atom_site_type_symbol
_atom_site_label
_atom_site_fract_x
_atom_site_fract_y
_atom_site_fract_z
_atom_site_occupancy
_atom_site_thermal_displace_type
_atom_site_U_iso_or_equiv
_atom_site_symmetry_multiplicity
MG Mg 0.33333 0.66667 0.25 1.0 Uiso 0.0334(18) 2

loop_
_atom_type_symbol
_atom_type_number_in_cell
MG 2.0

loop_
_geom_bond_atom_site_label_1
_geom_bond_atom_site_label_2
_geom_bond_distance
_geom_bond_site_symmetry_2
_geom_bond_publ_flag
Mg Mg 3.23439(7) 1_445 n
Mg Mg 3.23439(7) 1_455 n
Mg Mg 3.23439(7) 1_545 n
Mg Mg 3.23439(7) 1_565 n
Mg Mg 3.23439(7) 1_655 n
Mg Mg 3.23439(7) 1_665 n
Mg Mg 3.22253(6) 2_554 n
Mg Mg 3.22253(6) 2_555 n
Mg Mg 3.22253(6) 2_654 n
Mg Mg 3.22253(6) 2_655 n
Mg Mg 3.22253(6) 2_664 n
Mg Mg 3.22253(6) 2_665 n
